data_7241966
loop_
_publ_author_name
'Hodorowicz, Maciej'
'Jurowska, Anna'
'Szklarzewicz, Janusz'

_publ_section_title
;
 X-ray crystal structures of K+ and Rb+ salts of [W(CN)6(bpy)]2&#x2212;
 ion. The unusual cation--anion interactions and structure changes going
 from Li+ to Cs+ salts
;
_journal_issue 5
_journal_name_full CrystEngComm
_journal_page_first 1207
_journal_page_last 1217
_journal_paper_doi 10.1039/D0CE01674H
_journal_volume 23
_journal_year 2021
_chemical_formula_sum 'C32 H16 N16 O7 Rb4 W2'
_chemical_formula_weight 1446.19
_space_group_crystal_system monoclinic
_space_group_IT_number 14
_space_group_name_Hall '-P 2ybc'
_space_group_name_H-M_alt 'P 1 21/c 1'
_atom_sites_solution_hydrogens geom
_audit_creation_method SHELXL-2016/6
_audit_update_record
;
2019-11-07 deposited with the CCDC.	2020-12-15 downloaded from the CCDC.
;
_cell_angle_alpha 90
_cell_angle_beta 93.2200(10)
_cell_angle_gamma 90
_cell_formula_units_Z 4
_cell_length_a 26.6594(3)
_cell_length_b 9.23330(10)
_cell_length_c 17.6019(2)
_cell_measurement_reflns_used 73088
_cell_measurement_temperature 130(2)
_cell_measurement_theta_max 32.0270
_cell_measurement_theta_min 2.2590
_cell_volume 4325.94(8)
_computing_cell_refinement 'CrysAlisPro 1.171.40.54a (Rigaku OD, 2019)'
_computing_data_collection 'CrysAlisPro 1.171.40.54a (Rigaku OD, 2019)'
_computing_data_reduction 'CrysAlisPro 1.171.40.54a (Rigaku OD, 2019)'
_computing_structure_refinement 'SHELXL-2016/6 (Sheldrick, 2016)'
_computing_structure_solution 'SHELXT 2014/4 (Sheldrick, 2014)'
_diffrn_ambient_environment N~2~
_diffrn_ambient_temperature 130(2)
_diffrn_detector 'CCD plate'
_diffrn_detector_area_resol_mean 10.0000
_diffrn_detector_type HyPix
_diffrn_measured_fraction_theta_full 1.000
_diffrn_measured_fraction_theta_max 0.908
_diffrn_measurement_device 'four-circle diffractometer'
_diffrn_measurement_device_type 'XtaLAB Synergy, Dualflex, HyPix'
_diffrn_measurement_method '\w scans'
_diffrn_radiation_monochromator mirror
_diffrn_radiation_probe x-ray
_diffrn_radiation_type 'Mo K\a'
_diffrn_radiation_wavelength 0.71073
_diffrn_reflns_av_R_equivalents 0.1189
_diffrn_reflns_av_unetI/netI 0.0512
_diffrn_reflns_Laue_measured_fraction_full 1.000
_diffrn_reflns_Laue_measured_fraction_max 0.908
_diffrn_reflns_limit_h_max 38
_diffrn_reflns_limit_h_min -37
_diffrn_reflns_limit_k_max 13
_diffrn_reflns_limit_k_min -13
_diffrn_reflns_limit_l_max 25
_diffrn_reflns_limit_l_min -25
_diffrn_reflns_number 157577
_diffrn_reflns_point_group_measured_fraction_full 1.000
_diffrn_reflns_point_group_measured_fraction_max 0.908
_diffrn_reflns_theta_full 25.242
_diffrn_reflns_theta_max 31.871
_diffrn_reflns_theta_min 2.295
_diffrn_source 'micro-focus sealed X-ray tube'
_diffrn_source_type 'PhotonJet (Mo) X-ray Source'
_exptl_absorpt_coefficient_mu 9.849
_exptl_absorpt_correction_T_max 1.00000
_exptl_absorpt_correction_T_min 0.14629
_exptl_absorpt_correction_type multi-scan
_exptl_absorpt_process_details
;
CrysAlisPro 1.171.40.54a (Rigaku Oxford Diffraction, 2019)
Empirical absorption correction using spherical harmonics,
 implemented in SCALE3 ABSPACK scaling algorithm.
;
_exptl_crystal_colour red
_exptl_crystal_density_diffrn 2.221
_exptl_crystal_description plate
_exptl_crystal_F_000 2688
_exptl_crystal_size_max 0.200
_exptl_crystal_size_mid 0.100
_exptl_crystal_size_min 0.050
_refine_diff_density_max 2.200
_refine_diff_density_min -1.777
_refine_diff_density_rms 0.291
_refine_ls_extinction_method none
_refine_ls_goodness_of_fit_ref 1.050
_refine_ls_hydrogen_treatment constr
_refine_ls_matrix_type full
_refine_ls_number_parameters 559
_refine_ls_number_reflns 13504
_refine_ls_number_restraints 0
_refine_ls_restrained_S_all 1.050
_refine_ls_R_factor_all 0.0592
_refine_ls_R_factor_gt 0.0428
_refine_ls_shift/su_max 0.002
_refine_ls_shift/su_mean 0.000
_refine_ls_structure_factor_coef Fsqd
_refine_ls_weighting_details 'w=1/[\s^2^(Fo^2^)+(0.0417P)^2^+27.1841P] where P=(Fo^2^+2Fc^2^)/3'
_refine_ls_weighting_scheme calc
_refine_ls_wR_factor_gt 0.0907
_refine_ls_wR_factor_ref 0.0967
_reflns_Friedel_coverage 0.000
_reflns_number_gt 11256
_reflns_number_total 13504
_reflns_threshold_expression 'I > 2\s(I)'
_cod_data_source_file d0ce01674h1.cif
_cod_data_source_block shelx
_cod_depositor_comments 'Adding full bibliography for 7241966--7241967.cif.'
_cod_original_sg_symbol_H-M 'P 21/c'
_cod_database_code 7241966
_shelx_shelxl_version_number 2016/6
_shelx_space_group_comment
;
The symmetry employed for this shelxl refinement is uniquely defined
by the following loop, which should always be used as a source of
symmetry information in preference to the above space-group names.
They are only intended as comments.
;
_shelx_estimated_absorpt_t_min 0.243
_shelx_estimated_absorpt_t_max 0.639

loop_
_space_group_symop_operation_xyz
'x, y, z'
'-x, y+1/2, -z+1/2'
'-x, -y, -z'
'x, -y-1/2, z-1/2'

loop_
_atom_site_label
_atom_site_type_symbol
_atom_site_fract_x
_atom_site_fract_y
_atom_site_fract_z
_atom_site_U_iso_or_equiv
_atom_site_adp_type
_atom_site_occupancy
_atom_site_site_symmetry_order
_atom_site_calc_flag
_atom_site_refinement_flags_posn
_atom_site_refinement_flags_adp
_atom_site_refinement_flags_occupancy
_atom_site_disorder_assembly
_atom_site_disorder_group
W1 W 0.12756(2) 0.27153(2) 0.13740(2) 0.01043(5) Uani 1 1 d . . . . .
Rb2 Rb 0.03756(2) 0.70873(5) 0.26819(3) 0.01938(10) Uani 1 1 d . . . . .
Rb1 Rb 0.05665(2) 0.80736(6) 0.03799(3) 0.02041(11) Uani 1 1 d . . . . .
O2 O -0.01308(16) 0.6240(5) 0.1269(2) 0.0274(9) Uani 1 1 d . . . . .
O1 O 0.04815(17) 1.0638(5) -0.0550(2) 0.0280(9) Uani 1 1 d . . . . .
N1 N 0.20514(16) 0.3416(4) 0.1182(2) 0.0120(8) Uani 1 1 d . . . . .
N2 N 0.17831(17) 0.1691(5) 0.2258(2) 0.0163(8) Uani 1 1 d . . . . .
N3 N 0.12130(18) 0.6300(5) 0.1489(3) 0.0194(9) Uani 1 1 d . . . . .
N4 N 0.0582(2) 0.9909(5) 0.1838(3) 0.0244(10) Uani 1 1 d . . . . .
N5 N -0.00906(18) 0.8311(5) 0.4151(3) 0.0233(10) Uani 1 1 d . . . . .
N6 N 0.07263(19) 0.3775(5) 0.2919(3) 0.0226(10) Uani 1 1 d . . . . .
N7 N 0.17030(18) -0.0148(5) 0.0470(2) 0.0191(9) Uani 1 1 d . . . . .
N8 N 0.11555(18) 0.3611(6) -0.0447(3) 0.0232(10) Uani 1 1 d . . . . .
C1 C 0.2443(2) 0.2685(5) 0.1560(3) 0.0167(10) Uani 1 1 d . . . . .
C2 C 0.2289(2) 0.1731(5) 0.2158(3) 0.0174(10) Uani 1 1 d . . . . .
C3 C 0.1630(3) 0.0909(6) 0.2855(3) 0.0266(13) Uani 1 1 d . . . . .
H3 H 0.128185 0.087828 0.294443 0.032 Uiso 1 1 calc R U . . .
C4 C 0.1967(3) 0.0147(6) 0.3342(3) 0.0326(15) Uani 1 1 d . . . . .
H4 H 0.184781 -0.037432 0.376093 0.039 Uiso 1 1 calc R U . . .
C5 C 0.2470(3) 0.0149(7) 0.3216(3) 0.0359(17) Uani 1 1 d . . . . .
H5 H 0.270023 -0.039311 0.353394 0.043 Uiso 1 1 calc R U . . .
C6 C 0.2632(3) 0.0951(6) 0.2623(3) 0.0283(13) Uani 1 1 d . . . . .
H6 H 0.297969 0.097433 0.252805 0.034 Uiso 1 1 calc R U . . .
C7 C 0.2939(2) 0.2926(6) 0.1401(3) 0.0256(12) Uani 1 1 d . . . . .
H7 H 0.319816 0.239527 0.166701 0.031 Uiso 1 1 calc R U . . .
C8 C 0.3059(2) 0.3924(6) 0.0862(3) 0.0237(12) Uani 1 1 d . . . . .
H8 H 0.339862 0.407346 0.074269 0.028 Uiso 1 1 calc R U . . .
C9 C 0.2673(2) 0.4706(6) 0.0498(3) 0.0202(11) Uani 1 1 d . . . . .
H9 H 0.274599 0.542519 0.013469 0.024 Uiso 1 1 calc R U . . .
C10 C 0.21827(19) 0.4435(5) 0.0666(3) 0.0139(9) Uani 1 1 d . . . . .
H10 H 0.192331 0.498420 0.041089 0.017 Uiso 1 1 calc R U . . .
C11 C 0.12418(19) 0.5060(5) 0.1444(3) 0.0138(9) Uani 1 1 d . . . . .
C12 C 0.0823(2) 1.0876(5) 0.1667(3) 0.0181(10) Uani 1 1 d . . . . .
C13 C -0.0507(2) 0.8104(5) 0.3983(3) 0.0161(10) Uani 1 1 d . . . . .
C14 C 0.0937(2) 0.3401(5) 0.2404(3) 0.0187(10) Uani 1 1 d . . . . .
C15 C 0.15510(19) 0.0851(5) 0.0769(3) 0.0144(9) Uani 1 1 d . . . . .
C16 C 0.12046(19) 0.3297(5) 0.0192(3) 0.0147(9) Uani 1 1 d . . . . .
W2 W 0.37270(2) 0.51853(2) 0.34131(2) 0.01065(5) Uani 1 1 d . . . . .
Rb4 Rb 0.47070(2) 0.26111(6) 0.56174(3) 0.02109(11) Uani 1 1 d . . . . .
Rb3 Rb 0.48471(2) 0.11047(6) 0.30548(3) 0.02480(12) Uani 1 1 d . . . . .
O3 O 0.44197(18) 0.0270(5) 0.4587(2) 0.0313(10) Uani 1 1 d . . . . .
O4 O 0.4115(2) 0.0478(7) 0.1839(3) 0.0533(15) Uani 1 1 d . . . . .
N9 N 0.29345(16) 0.4567(4) 0.3540(2) 0.0135(8) Uani 1 1 d . . . . .
N10 N 0.32626(15) 0.6292(4) 0.2493(2) 0.0124(8) Uani 1 1 d . . . . .
N14 N 0.3791(2) 0.4494(6) 0.5256(3) 0.0253(10) Uani 1 1 d . . . . .
N11 N 0.3753(2) 0.1601(5) 0.3411(4) 0.0329(13) Uani 1 1 d . . . . .
N12 N 0.55040(19) 0.2118(5) 0.6925(3) 0.0235(10) Uani 1 1 d . . . . .
N13 N 0.42328(19) 0.0874(6) 0.6831(3) 0.0257(10) Uani 1 1 d . . . . .
N15 N 0.51226(19) 0.5789(5) 0.6023(3) 0.0249(10) Uani 1 1 d . . . . .
N16 N 0.3254(2) 0.7937(5) 0.4349(3) 0.0264(11) Uani 1 1 d . . . . .
C17 C 0.25722(19) 0.5257(5) 0.3096(3) 0.0137(9) Uani 1 1 d . . . . .
C18 C 0.27546(19) 0.6235(5) 0.2527(3) 0.0141(9) Uani 1 1 d . . . . .
C19 C 0.3451(2) 0.7123(6) 0.1940(3) 0.0200(11) Uani 1 1 d . . . . .
H19 H 0.380470 0.714882 0.189885 0.024 Uiso 1 1 calc R U . . .
C20 C 0.3152(2) 0.7931(6) 0.1436(3) 0.0180(10) Uani 1 1 d . . . . .
H20 H 0.329806 0.848621 0.105121 0.022 Uiso 1 1 calc R U . . .
C21 C 0.2637(2) 0.7926(6) 0.1495(3) 0.0189(10) Uani 1 1 d . . . . .
H21 H 0.242473 0.850891 0.116844 0.023 Uiso 1 1 calc R U . . .
C22 C 0.2438(2) 0.7058(6) 0.2038(3) 0.0178(10) Uani 1 1 d . . . . .
H22 H 0.208418 0.701953 0.208117 0.021 Uiso 1 1 calc R U . . .
C23 C 0.2064(2) 0.5002(6) 0.3180(3) 0.0190(10) Uani 1 1 d . . . . .
H23 H 0.181810 0.548415 0.286036 0.023 Uiso 1 1 calc R U . . .
C24 C 0.1917(2) 0.4050(6) 0.3729(3) 0.0210(11) Uani 1 1 d . . . . .
H24 H 0.157111 0.388365 0.379954 0.025 Uiso 1 1 calc R U . . .
C25 C 0.2283(2) 0.3343(6) 0.4172(3) 0.0201(10) Uani 1 1 d . . . . .
H25 H 0.219183 0.266952 0.454819 0.024 Uiso 1 1 calc R U . . .
C26 C 0.2778(2) 0.3617(5) 0.4068(3) 0.0175(10) Uani 1 1 d . . . . .
H26 H 0.302496 0.312095 0.437907 0.021 Uiso 1 1 calc R U . . .
C30 C 0.3768(2) 0.4710(6) 0.4609(3) 0.0177(10) Uani 1 1 d . . . . .
C27 C 0.3731(2) 0.2843(6) 0.3393(3) 0.0205(11) Uani 1 1 d . . . . .
C28 C 0.57809(19) 0.3037(5) 0.6799(3) 0.0146(9) Uani 1 1 d . . . . .
C29 C 0.4046(2) 0.0538(5) 0.7370(3) 0.0176(10) Uani 1 1 d . . . . .
C31 C 0.5518(2) 0.5423(5) 0.6215(3) 0.0170(10) Uani 1 1 d . . . . .
C32 C 0.3426(2) 0.7025(6) 0.4007(3) 0.0179(10) Uani 1 1 d . . . . .
O6 O 0.43404(18) 0.7327(5) 0.0449(3) 0.0346(11) Uani 1 1 d . . . . .
O7 O 0.20862(16) 0.7472(4) 0.4619(2) 0.0243(9) Uani 1 1 d . . . . .
O5A O 0.1085(2) 0.8000(8) 0.4001(4) 0.0318(14) Uani 0.6956 1 d . . P A 1
O5B O 0.1137(5) 0.6943(16) 0.3866(7) 0.022(3) Uani 0.3044 1 d . . P A 2

loop_
_atom_site_aniso_label
_atom_site_aniso_U_11
_atom_site_aniso_U_22
_atom_site_aniso_U_33
_atom_site_aniso_U_23
_atom_site_aniso_U_13
_atom_site_aniso_U_12
W1 0.01083(10) 0.00957(9) 0.01101(8) -0.00057(6) 0.00169(6) -0.00031(6)
Rb2 0.0184(3) 0.0187(2) 0.0216(2) -0.00017(18) 0.00485(18) -0.00020(18)
Rb1 0.0200(3) 0.0256(3) 0.0155(2) 0.00183(18) -0.00025(18) 0.0000(2)
O2 0.025(2) 0.027(2) 0.030(2) 0.0000(17) -0.0033(17) 0.0063(17)
O1 0.034(3) 0.027(2) 0.0221(19) 0.0054(16) -0.0044(17) -0.0059(18)
N1 0.014(2) 0.0112(18) 0.0108(17) -0.0040(14) 0.0026(14) 0.0001(15)
N2 0.017(2) 0.015(2) 0.0172(19) 0.0037(16) -0.0007(16) -0.0007(16)
N3 0.019(2) 0.016(2) 0.023(2) 0.0016(17) 0.0038(18) 0.0025(17)
N4 0.030(3) 0.017(2) 0.028(2) 0.0001(18) 0.012(2) -0.0012(19)
N5 0.018(2) 0.024(2) 0.028(2) 0.0043(19) -0.0015(19) 0.0016(19)
N6 0.026(3) 0.020(2) 0.023(2) -0.0025(18) 0.0107(19) 0.0013(19)
N7 0.022(2) 0.017(2) 0.018(2) -0.0022(16) -0.0005(17) 0.0045(18)
N8 0.016(2) 0.036(3) 0.018(2) -0.0014(19) 0.0007(17) -0.001(2)
C1 0.016(3) 0.016(2) 0.017(2) -0.0042(18) -0.0059(18) 0.0049(19)
C2 0.021(3) 0.015(2) 0.015(2) -0.0049(18) -0.0049(19) 0.006(2)
C3 0.051(4) 0.015(2) 0.014(2) 0.0013(19) 0.004(2) -0.003(2)
C4 0.062(5) 0.017(3) 0.018(3) 0.003(2) -0.003(3) 0.005(3)
C5 0.060(5) 0.024(3) 0.022(3) -0.001(2) -0.013(3) 0.017(3)
C6 0.034(3) 0.027(3) 0.022(3) -0.007(2) -0.014(2) 0.013(3)
C7 0.018(3) 0.028(3) 0.030(3) -0.006(2) -0.007(2) 0.008(2)
C8 0.009(2) 0.029(3) 0.033(3) -0.009(2) 0.004(2) -0.004(2)
C9 0.021(3) 0.021(3) 0.019(2) -0.006(2) 0.004(2) -0.005(2)
C10 0.014(2) 0.013(2) 0.014(2) -0.0019(17) 0.0007(17) -0.0007(18)
C11 0.012(2) 0.015(2) 0.015(2) 0.0004(17) 0.0010(17) 0.0026(17)
C12 0.020(3) 0.014(2) 0.020(2) -0.0068(19) 0.0043(19) 0.003(2)
C13 0.017(3) 0.012(2) 0.019(2) 0.0027(17) 0.0034(19) 0.0024(18)
C14 0.028(3) 0.011(2) 0.018(2) 0.0024(18) 0.006(2) -0.002(2)
C15 0.013(2) 0.017(2) 0.013(2) 0.0046(17) -0.0025(17) 0.0000(18)
C16 0.008(2) 0.018(2) 0.018(2) -0.0031(18) -0.0005(17) -0.0020(18)
W2 0.00973(9) 0.01086(9) 0.01137(8) 0.00096(6) 0.00080(6) 0.00167(6)
Rb4 0.0224(3) 0.0212(2) 0.0194(2) 0.00279(18) -0.00074(19) -0.0045(2)
Rb3 0.0214(3) 0.0245(3) 0.0294(3) 0.0009(2) 0.0088(2) -0.0011(2)
O3 0.038(3) 0.032(2) 0.024(2) 0.0001(17) 0.0002(18) -0.007(2)
O4 0.065(4) 0.058(4) 0.036(3) -0.005(3) -0.004(3) 0.001(3)
N9 0.018(2) 0.0111(18) 0.0119(17) -0.0005(14) 0.0067(15) 0.0009(15)
N10 0.009(2) 0.0165(19) 0.0116(17) 0.0020(15) 0.0027(14) 0.0018(15)
N14 0.026(3) 0.030(3) 0.019(2) 0.0025(19) -0.0026(19) 0.003(2)
N11 0.019(3) 0.016(2) 0.064(4) 0.003(2) 0.008(2) -0.0028(19)
N12 0.025(3) 0.017(2) 0.028(2) 0.0012(18) 0.005(2) -0.0060(19)
N13 0.024(3) 0.030(3) 0.024(2) 0.003(2) 0.0057(19) -0.003(2)
N15 0.017(2) 0.024(2) 0.034(3) 0.003(2) -0.0045(19) 0.0013(19)
N16 0.036(3) 0.023(2) 0.021(2) -0.0017(18) 0.006(2) 0.011(2)
C17 0.013(2) 0.016(2) 0.011(2) -0.0049(17) 0.0002(17) 0.0002(18)
C18 0.014(2) 0.015(2) 0.014(2) -0.0038(17) -0.0003(17) 0.0005(18)
C19 0.023(3) 0.021(3) 0.017(2) 0.0052(19) 0.005(2) 0.002(2)
C20 0.018(3) 0.021(3) 0.015(2) 0.0039(19) 0.0015(19) 0.000(2)
C21 0.020(3) 0.021(3) 0.015(2) 0.0007(19) -0.0057(19) 0.003(2)
C22 0.012(2) 0.024(3) 0.017(2) -0.0047(19) -0.0047(18) 0.005(2)
C23 0.013(2) 0.027(3) 0.017(2) -0.0003(19) -0.0005(18) 0.000(2)
C24 0.011(2) 0.029(3) 0.023(2) -0.005(2) 0.0043(19) -0.010(2)
C25 0.022(3) 0.020(3) 0.019(2) 0.0008(19) 0.006(2) -0.002(2)
C26 0.020(3) 0.014(2) 0.019(2) 0.0025(18) 0.0070(19) 0.0022(19)
C30 0.017(3) 0.019(2) 0.017(2) -0.0003(19) -0.0018(19) 0.003(2)
C27 0.014(3) 0.018(3) 0.029(3) 0.002(2) 0.001(2) 0.001(2)
C28 0.011(2) 0.017(2) 0.016(2) -0.0012(17) -0.0011(17) 0.0036(18)
C29 0.018(3) 0.015(2) 0.020(2) -0.0007(18) 0.0029(19) -0.0039(19)
C31 0.018(3) 0.013(2) 0.020(2) 0.0020(18) -0.0016(19) -0.0017(19)
C32 0.023(3) 0.016(2) 0.014(2) 0.0045(18) -0.0039(19) 0.003(2)
O6 0.030(3) 0.024(2) 0.049(3) -0.0051(19) -0.006(2) 0.0016(19)
O7 0.026(2) 0.0189(19) 0.027(2) 0.0074(15) -0.0046(16) -0.0068(16)
O5A 0.020(3) 0.038(4) 0.037(4) 0.002(3) 0.002(3) -0.003(3)
O5B 0.007(6) 0.031(7) 0.026(6) -0.001(5) -0.006(5) 0.000(5)

loop_
_atom_type_symbol
_atom_type_description
_atom_type_scat_dispersion_real
_atom_type_scat_dispersion_imag
_atom_type_scat_source
C C 0.0033 0.0016 'International Tables Vol C Tables 4.2.6.8 and 6.1.1.4'
H H 0.0000 0.0000 'International Tables Vol C Tables 4.2.6.8 and 6.1.1.4'
N N 0.0061 0.0033 'International Tables Vol C Tables 4.2.6.8 and 6.1.1.4'
O O 0.0106 0.0060 'International Tables Vol C Tables 4.2.6.8 and 6.1.1.4'
Rb Rb -0.9393 2.9676 'International Tables Vol C Tables 4.2.6.8 and 6.1.1.4'
W W -0.8490 6.8722 'International Tables Vol C Tables 4.2.6.8 and 6.1.1.4'

loop_
_geom_angle_atom_site_label_1
_geom_angle_atom_site_label_2
_geom_angle_atom_site_label_3
_geom_angle
_geom_angle_site_symmetry_1
_geom_angle_site_symmetry_3
_geom_angle_publ_flag
C13 W1 C16 69.08(19) 2_545 . ?
C13 W1 C12 70.3(2) 2_545 1_545 ?
C16 W1 C12 114.05(19) . 1_545 ?
C13 W1 C14 76.1(2) 2_545 . ?
C16 W1 C14 136.1(2) . . ?
C12 W1 C14 76.41(19) 1_545 . ?
C13 W1 C11 78.88(18) 2_545 . ?
C16 W1 C11 78.71(18) . . ?
C12 W1 C11 138.07(19) 1_545 . ?
C14 W1 C11 68.91(18) . . ?
C13 W1 C15 109.48(18) 2_545 . ?
C16 W1 C15 74.72(18) . . ?
C12 W1 C15 72.77(19) 1_545 . ?
C14 W1 C15 144.12(18) . . ?
C11 W1 C15 146.50(18) . . ?
C13 W1 N1 142.64(17) 2_545 . ?
C16 W1 N1 79.12(17) . . ?
C12 W1 N1 143.67(18) 1_545 . ?
C14 W1 N1 118.68(18) . . ?
C11 W1 N1 76.06(17) . . ?
C15 W1 N1 79.17(17) . . ?
C13 W1 N2 144.56(18) 2_545 . ?
C16 W1 N2 143.55(18) . . ?
C12 W1 N2 79.89(18) 1_545 . ?
C14 W1 N2 78.66(19) . . ?
C11 W1 N2 114.28(17) . . ?
C15 W1 N2 78.27(17) . . ?
N1 W1 N2 72.08(15) . . ?
O5B Rb2 O2 155.3(3) . . ?
O2 Rb2 O5A 169.19(16) . . ?
O5B Rb2 N4 104.8(3) . . ?
O2 Rb2 N4 84.28(13) . . ?
O5A Rb2 N4 90.78(16) . . ?
O5B Rb2 N5 73.2(3) . . ?
O2 Rb2 N5 128.50(13) . . ?
O5A Rb2 N5 61.84(16) . . ?
N4 Rb2 N5 100.55(13) . . ?
O5B Rb2 N6 70.6(3) . . ?
O2 Rb2 N6 88.42(12) . . ?
O5A Rb2 N6 90.04(16) . . ?
N4 Rb2 N6 144.32(12) . . ?
N5 Rb2 N6 111.13(12) . . ?
O5B Rb2 N3 88.5(3) . . ?
O2 Rb2 N3 71.60(12) . . ?
O5A Rb2 N3 97.82(15) . . ?
N4 Rb2 N3 74.16(12) . . ?
N5 Rb2 N3 159.26(12) . . ?
N6 Rb2 N3 70.39(11) . . ?
O2 Rb2 N4 74.36(13) . 2_545 ?
O5A Rb2 N4 114.83(15) . 2_545 ?
N4 Rb2 N4 141.50(7) . 2_545 ?
N5 Rb2 N4 70.76(12) . 2_545 ?
N6 Rb2 N4 67.76(12) . 2_545 ?
N3 Rb2 N4 125.80(12) . 2_545 ?
O2 Rb2 N6 60.33(11) . 2 ?
O5A Rb2 N6 126.53(16) . 2 ?
N4 Rb2 N6 68.84(13) . 2 ?
N5 Rb2 N6 73.72(12) . 2 ?
N6 Rb2 N6 135.01(11) . 2 ?
N3 Rb2 N6 120.75(11) . 2 ?
N4 Rb2 N6 72.76(12) 2_545 2 ?
O5B Rb2 C13 90.7(3) . . ?
O2 Rb2 C13 109.80(12) . . ?
O5A Rb2 C13 80.68(15) . . ?
N4 Rb2 C13 103.55(12) . . ?
N5 Rb2 C13 18.93(12) . . ?
N6 Rb2 C13 111.77(11) . . ?
N3 Rb2 C13 177.29(12) . . ?
N4 Rb2 C13 56.90(11) 2_545 . ?
N6 Rb2 C13 59.06(11) 2 . ?
O2 Rb2 C12 79.06(12) . 2_545 ?
O5A Rb2 C12 111.48(15) . 2_545 ?
N4 Rb2 C12 126.86(13) . 2_545 ?
N5 Rb2 C12 56.98(12) . 2_545 ?
N6 Rb2 C12 85.45(12) . 2_545 ?
N3 Rb2 C12 141.99(12) . 2_545 ?
N4 Rb2 C12 18.46(11) 2_545 2_545 ?
N6 Rb2 C12 59.00(11) 2 2_545 ?
C13 Rb2 C12 40.60(12) . 2_545 ?
O2 Rb2 C14 69.88(12) . 2 ?
O5A Rb2 C14 119.25(16) . 2 ?
N4 Rb2 C14 84.05(13) . 2 ?
N5 Rb2 C14 59.92(12) . 2 ?
N6 Rb2 C14 125.74(12) . 2 ?
N3 Rb2 C14 137.18(11) . 2 ?
N4 Rb2 C14 58.77(12) 2_545 2 ?
N6 Rb2 C14 18.00(11) 2 2 ?
C13 Rb2 C14 43.12(12) . 2 ?
C12 Rb2 C14 42.83(11) 2_545 2 ?
O1 Rb1 N5 85.19(13) . 4_575 ?
O1 Rb1 N3 146.99(13) . . ?
N5 Rb1 N3 121.76(13) 4_575 . ?
O1 Rb1 O2 136.48(12) . . ?
N5 Rb1 O2 77.44(12) 4_575 . ?
N3 Rb1 O2 72.88(12) . . ?
O1 Rb1 O5A 80.70(16) . 4_575 ?
N5 Rb1 O5A 63.62(16) 4_575 4_575 ?
N3 Rb1 O5A 94.08(15) . 4_575 ?
O2 Rb1 O5A 123.70(16) . 4_575 ?
O1 Rb1 O1 72.15(14) . 3_575 ?
N5 Rb1 O1 74.74(12) 4_575 3_575 ?
N3 Rb1 O1 129.67(11) . 3_575 ?
O2 Rb1 O1 64.89(11) . 3_575 ?
O5A Rb1 O1 131.68(14) 4_575 3_575 ?
O1 Rb1 N4 91.06(12) . . ?
N5 Rb1 N4 144.96(14) 4_575 . ?
N3 Rb1 N4 77.19(13) . . ?
O2 Rb1 N4 81.70(12) . . ?
O5A Rb1 N4 149.87(16) 4_575 . ?
O1 Rb1 N4 70.98(13) 3_575 . ?
O1 Rb1 O5B 63.1(3) . 4_575 ?
N5 Rb1 O5B 71.1(2) 4_575 4_575 ?
N3 Rb1 O5B 105.1(2) . 4_575 ?
O2 Rb1 O5B 141.2(3) . 4_575 ?
O5A Rb1 O5B 18.8(3) 4_575 4_575 ?
O1 Rb1 O5B 124.9(2) 3_575 4_575 ?
N4 Rb1 O5B 136.6(3) . 4_575 ?
O1 Rb1 N7 71.02(12) . 1_565 ?
N5 Rb1 N7 135.64(12) 4_575 1_565 ?
N3 Rb1 N7 76.10(12) . 1_565 ?
O2 Rb1 N7 144.15(11) . 1_565 ?
O5A Rb1 N7 75.67(15) 4_575 1_565 ?
O1 Rb1 N7 127.93(11) 3_575 1_565 ?
N4 Rb1 N7 74.24(12) . 1_565 ?
O1 Rb1 C12 76.42(12) . . ?
N5 Rb1 C12 150.85(13) 4_575 . ?
N3 Rb1 C12 84.15(12) . . ?
O2 Rb1 C12 100.58(12) . . ?
O5A Rb1 C12 133.11(16) 4_575 . ?
O1 Rb1 C12 78.15(12) 3_575 . ?
N4 Rb1 C12 18.93(12) . . ?
O5B Rb1 C12 118.0(3) 4_575 . ?
N7 Rb1 C12 58.37(12) 1_565 . ?
O1 Rb1 C15 64.42(11) . 1_565 ?
N5 Rb1 C15 143.98(12) 4_575 1_565 ?
N3 Rb1 C15 83.29(12) . 1_565 ?
O2 Rb1 C15 138.02(11) . 1_565 ?
O5A Rb1 C15 91.38(16) 4_575 1_565 ?
O1 Rb1 C15 110.68(11) 3_575 1_565 ?
N4 Rb1 C15 59.23(12) . 1_565 ?
N7 Rb1 C15 17.99(11) 1_565 1_565 ?
C12 Rb1 C15 41.79(12) . 1_565 ?
O1 Rb1 Rb2 135.61(9) . . ?
N5 Rb1 Rb2 120.37(10) 4_575 . ?
N3 Rb1 Rb2 49.83(9) . . ?
O2 Rb1 Rb2 42.96(8) . . ?
O5A Rb1 Rb2 141.81(13) 4_575 . ?
O1 Rb1 Rb2 80.21(7) 3_575 . ?
N4 Rb1 Rb2 46.56(9) . . ?
O5B Rb1 Rb2 154.9(2) 4_575 . ?
N7 Rb1 Rb2 102.28(7) 1_565 . ?
C12 Rb1 Rb2 64.19(9) . . ?
C15 Rb1 Rb2 95.43(7) 1_565 . ?
Rb2 O2 Rb1 91.32(12) . . ?
Rb1 O1 Rb1 107.85(14) . 3_575 ?
C10 N1 C1 116.2(4) . . ?
C10 N1 W1 125.4(3) . . ?
C1 N1 W1 118.1(3) . . ?
C3 N2 C2 117.1(5) . . ?
C3 N2 W1 124.9(4) . . ?
C2 N2 W1 117.7(3) . . ?
C11 N3 Rb1 122.3(4) . . ?
C11 N3 Rb2 108.6(4) . . ?
Rb1 N3 Rb2 84.72(11) . . ?
C12 N4 Rb2 154.9(5) . . ?
C12 N4 Rb1 101.0(4) . . ?
Rb2 N4 Rb1 86.65(12) . . ?
C12 N4 Rb2 92.5(4) . 2 ?
Rb2 N4 Rb2 103.04(13) . 2 ?
Rb1 N4 Rb2 124.03(17) . 2 ?
C13 N5 Rb1 129.3(4) . 4_576 ?
C13 N5 Rb2 98.6(4) . . ?
Rb1 N5 Rb2 101.46(14) 4_576 . ?
C14 N6 Rb2 109.6(4) . . ?
C14 N6 Rb2 93.9(4) . 2_545 ?
Rb2 N6 Rb2 98.85(13) . 2_545 ?
C15 N7 Rb1 94.1(4) . 1_545 ?
N1 C1 C7 121.8(5) . . ?
N1 C1 C2 114.1(5) . . ?
C7 C1 C2 123.9(5) . . ?
N2 C2 C6 122.0(5) . . ?
N2 C2 C1 115.6(4) . . ?
C6 C2 C1 122.4(6) . . ?
N2 C3 C4 122.1(6) . . ?
N2 C3 H3 118.9 . . ?
C4 C3 H3 118.9 . . ?
C5 C4 C3 120.1(6) . . ?
C5 C4 H4 119.9 . . ?
C3 C4 H4 119.9 . . ?
C4 C5 C6 118.6(6) . . ?
C4 C5 H5 120.7 . . ?
C6 C5 H5 120.7 . . ?
C5 C6 C2 120.0(7) . . ?
C5 C6 H6 120.0 . . ?
C2 C6 H6 120.0 . . ?
C8 C7 C1 120.8(5) . . ?
C8 C7 H7 119.6 . . ?
C1 C7 H7 119.6 . . ?
C7 C8 C9 118.2(5) . . ?
C7 C8 H8 120.9 . . ?
C9 C8 H8 120.9 . . ?
C10 C9 C8 119.7(5) . . ?
C10 C9 H9 120.2 . . ?
C8 C9 H9 120.2 . . ?
N1 C10 C9 123.2(5) . . ?
N1 C10 H10 118.4 . . ?
C9 C10 H10 118.4 . . ?
N3 C11 W1 178.4(5) . . ?
N4 C12 W1 178.6(5) . 1_565 ?
N4 C12 Rb1 60.1(3) . . ?
W1 C12 Rb1 121.34(19) 1_565 . ?
N4 C12 Rb2 69.0(4) . 2 ?
W1 C12 Rb2 110.27(18) 1_565 2 ?
Rb1 C12 Rb2 106.88(14) . 2 ?
N5 C13 W1 177.9(5) . 2 ?
N5 C13 Rb2 62.5(3) . . ?
W1 C13 Rb2 115.52(19) 2 . ?
N6 C14 W1 175.1(5) . . ?
N6 C14 Rb2 68.1(4) . 2_545 ?
W1 C14 Rb2 107.92(19) . 2_545 ?
N7 C15 W1 177.9(4) . . ?
N7 C15 Rb1 67.9(3) . 1_545 ?
W1 C15 Rb1 112.54(18) . 1_545 ?
N8 C16 W1 178.6(4) . . ?
C30 W2 C28 109.20(19) . 3_666 ?
C30 W2 C31 69.8(2) . 3_666 ?
C28 W2 C31 71.51(19) 3_666 3_666 ?
C30 W2 C27 79.2(2) . . ?
C28 W2 C27 139.3(2) 3_666 . ?
C31 W2 C27 74.9(2) 3_666 . ?
C30 W2 C32 71.79(19) . . ?
C28 W2 C32 74.4(2) 3_666 . ?
C31 W2 C32 114.92(19) 3_666 . ?
C27 W2 C32 142.4(2) . . ?
C30 W2 C29 139.95(19) . 4_565 ?
C28 W2 C29 79.38(19) 3_666 4_565 ?
C31 W2 C29 76.9(2) 3_666 4_565 ?
C27 W2 C29 71.1(2) . 4_565 ?
C32 W2 C29 145.11(19) . 4_565 ?
C30 W2 N9 81.04(18) . . ?
C28 W2 N9 144.24(17) 3_666 . ?
C31 W2 N9 141.52(17) 3_666 . ?
C27 W2 N9 75.47(18) . . ?
C32 W2 N9 76.88(18) . . ?
C29 W2 N9 115.33(18) 4_565 . ?
C30 W2 N10 143.21(17) . . ?
C28 W2 N10 80.97(17) 3_666 . ?
C31 W2 N10 144.15(17) 3_666 . ?
C27 W2 N10 116.70(18) . . ?
C32 W2 N10 77.65(16) . . ?
C29 W2 N10 75.82(17) 4_565 . ?
N9 W2 N10 72.38(15) . . ?
O3 Rb4 N13 86.55(13) . . ?
O3 Rb4 N14 96.60(14) . . ?
N13 Rb4 N14 95.13(14) . . ?
O3 Rb4 N12 120.33(13) . . ?
N13 Rb4 N12 71.93(13) . . ?
N14 Rb4 N12 139.02(13) . . ?
O3 Rb4 N15 154.07(13) . . ?
N13 Rb4 N15 118.95(14) . . ?
N14 Rb4 N15 77.65(13) . . ?
N12 Rb4 N15 75.69(12) . . ?
O3 Rb4 O6 76.47(12) . 2_645 ?
N13 Rb4 O6 137.75(13) . 2_645 ?
N14 Rb4 O6 124.75(12) . 2_645 ?
N12 Rb4 O6 83.74(12) . 2_645 ?
N15 Rb4 O6 86.05(12) . 2_645 ?
O3 Rb4 O4 134.15(15) . 4_566 ?
N13 Rb4 O4 65.23(15) . 4_566 ?
N14 Rb4 O4 54.17(13) . 4_566 ?
N12 Rb4 O4 85.75(14) . 4_566 ?
N15 Rb4 O4 62.02(15) . 4_566 ?
O6 Rb4 O4 147.97(14) 2_645 4_566 ?
O3 Rb4 N15 80.26(12) . 3_666 ?
N13 Rb4 N15 160.98(13) . 3_666 ?
N14 Rb4 N15 73.04(13) . 3_666 ?
N12 Rb4 N15 126.72(12) . 3_666 ?
N15 Rb4 N15 73.86(14) . 3_666 ?
O6 Rb4 N15 51.71(12) 2_645 3_666 ?
O4 Rb4 N15 115.54(13) 4_566 3_666 ?
O3 Rb4 C28 129.85(13) . . ?
N13 Rb4 C28 90.01(13) . . ?
N14 Rb4 C28 133.52(13) . . ?
N12 Rb4 C28 19.16(12) . . ?
N15 Rb4 C28 59.90(12) . . ?
O6 Rb4 C28 73.14(12) 2_645 . ?
O4 Rb4 C28 87.53(13) 4_566 . ?
N15 Rb4 C28 108.97(12) 3_666 . ?
O3 Rb4 C31 151.44(13) . . ?
N13 Rb4 C31 117.32(13) . . ?
N14 Rb4 C31 96.55(13) . . ?
N12 Rb4 C31 59.75(12) . . ?
N15 Rb4 C31 18.91(12) . . ?
O6 Rb4 C31 75.19(12) 2_645 . ?
O4 Rb4 C31 73.38(14) 4_566 . ?
N15 Rb4 C31 79.51(12) 3_666 . ?
C28 Rb4 C31 42.29(12) . . ?
O3 Rb4 C30 86.59(13) . . ?
N13 Rb4 C30 109.43(13) . . ?
N14 Rb4 C30 17.97(12) . . ?
N12 Rb4 C30 152.87(12) . . ?
N15 Rb4 C30 80.63(12) . . ?
O6 Rb4 C30 107.84(12) 2_645 . ?
O4 Rb4 C30 71.40(13) 4_566 . ?
N15 Rb4 C30 56.44(12) 3_666 . ?
C28 Rb4 C30 140.50(12) . . ?
C31 Rb4 C30 98.70(12) . . ?
O3 Rb4 O3 62.05(15) . 3_656 ?
N13 Rb4 O3 88.68(12) . 3_656 ?
N14 Rb4 O3 158.10(12) . 3_656 ?
N12 Rb4 O3 62.50(11) . 3_656 ?
N15 Rb4 O3 119.09(12) . 3_656 ?
O6 Rb4 O3 49.16(11) 2_645 3_656 ?
O4 Rb4 O3 144.48(12) 4_566 3_656 ?
N15 Rb4 O3 97.05(11) 3_666 3_656 ?
C28 Rb4 O3 67.87(11) . 3_656 ?
C31 Rb4 O3 100.82(11) . 3_656 ?
C30 Rb4 O3 143.17(11) . 3_656 ?
O4 Rb3 N11 64.28(17) . . ?
O4 Rb3 N13 115.95(16) . 3_656 ?
N11 Rb3 N13 148.11(14) . 3_656 ?
O4 Rb3 O3 109.40(15) . . ?
N11 Rb3 O3 56.89(14) . . ?
N13 Rb3 O3 97.35(13) 3_656 . ?
O4 Rb3 N12 67.96(16) . 3_656 ?
N11 Rb3 N12 81.38(14) . 3_656 ?
N13 Rb3 N12 70.69(14) 3_656 3_656 ?
O3 Rb3 N12 68.04(12) . 3_656 ?
O4 Rb3 N12 90.75(16) . 4_565 ?
N11 Rb3 N12 128.13(14) . 4_565 ?
N13 Rb3 N12 83.17(12) 3_656 4_565 ?
O3 Rb3 N12 156.87(12) . 4_565 ?
N12 Rb3 N12 132.49(10) 3_656 4_565 ?
O4 Rb3 N15 122.62(15) . 3_666 ?
N11 Rb3 N15 76.43(13) . 3_666 ?
N13 Rb3 N15 119.40(13) 3_656 3_666 ?
O3 Rb3 N15 77.69(12) . 3_666 ?
N12 Rb3 N15 145.47(13) 3_656 3_666 ?
N12 Rb3 N15 81.93(12) 4_565 3_666 ?
O4 Rb3 C29 107.74(15) . 3_656 ?
N11 Rb3 C29 162.34(13) . 3_656 ?
N13 Rb3 C29 19.04(12) 3_656 3_656 ?
O3 Rb3 C29 116.34(13) . 3_656 ?
N12 Rb3 C29 80.98(13) 3_656 3_656 ?
N12 Rb3 C29 65.29(12) 4_565 3_656 ?
N15 Rb3 C29 119.59(12) 3_666 3_656 ?
O4 Rb3 C27 70.54(16) . . ?
N11 Rb3 C27 19.01(13) . . ?
N13 Rb3 C27 163.83(13) 3_656 . ?
O3 Rb3 C27 66.56(13) . . ?
N12 Rb3 C27 100.31(13) 3_656 . ?
N12 Rb3 C27 112.17(13) 4_565 . ?
N15 Rb3 C27 60.60(13) 3_666 . ?
C29 Rb3 C27 177.09(13) 3_656 . ?
O4 Rb3 O6 172.23(15) . 2_645 ?
N11 Rb3 O6 110.81(14) . 2_645 ?
N13 Rb3 O6 71.52(12) 3_656 2_645 ?
O3 Rb3 O6 70.49(12) . 2_645 ?
N12 Rb3 O6 118.17(12) 3_656 2_645 ?
N12 Rb3 O6 87.99(12) 4_565 2_645 ?
N15 Rb3 O6 49.61(11) 3_666 2_645 ?
C29 Rb3 O6 78.66(12) 3_656 2_645 ?
C27 Rb3 O6 102.87(12) . 2_645 ?
O4 Rb3 C28 93.02(15) . 4_565 ?
N11 Rb3 C28 144.57(14) . 4_565 ?
N13 Rb3 C28 65.26(12) 3_656 4_565 ?
O3 Rb3 C28 156.45(12) . 4_565 ?
N12 Rb3 C28 116.50(12) 3_656 4_565 ?
N12 Rb3 C28 19.03(12) 4_565 4_565 ?
N15 Rb3 C28 96.60(12) 3_666 4_565 ?
C29 Rb3 C28 46.78(12) 3_656 4_565 ?
C27 Rb3 C28 130.55(12) . 4_565 ?
O6 Rb3 C28 88.29(12) 2_645 4_565 ?
O4 Rb3 C31 104.98(15) . 3_666 ?
N11 Rb3 C31 60.88(13) . 3_666 ?
N13 Rb3 C31 137.70(13) 3_656 3_666 ?
O3 Rb3 C31 77.89(12) . 3_666 ?
N12 Rb3 C31 139.13(13) 3_656 3_666 ?
N12 Rb3 C31 86.18(12) 4_565 3_666 ?
N15 Rb3 C31 18.30(12) 3_666 3_666 ?
C29 Rb3 C31 136.20(12) 3_656 3_666 ?
C27 Rb3 C31 43.52(13) . 3_666 ?
O6 Rb3 C31 67.29(11) 2_645 3_666 ?
C28 Rb3 C31 103.80(12) 4_565 3_666 ?
Rb4 O3 Rb3 105.26(14) . . ?
Rb4 O3 Rb4 117.95(15) . 3_656 ?
Rb3 O3 Rb4 79.78(11) . 3_656 ?
Rb3 O4 Rb4 92.78(18) . 4_565 ?
C26 N9 C17 117.3(4) . . ?
C26 N9 W2 124.5(4) . . ?
C17 N9 W2 118.0(3) . . ?
C19 N10 C18 117.6(4) . . ?
C19 N10 W2 124.5(4) . . ?
C18 N10 W2 117.7(3) . . ?
C30 N14 Rb4 107.8(4) . . ?
C27 N11 Rb3 101.1(4) . . ?
C28 N12 Rb4 99.8(4) . . ?
C28 N12 Rb3 154.0(4) . 3_656 ?
Rb4 N12 Rb3 87.40(13) . 3_656 ?
C28 N12 Rb3 97.0(4) . 4_566 ?
Rb4 N12 Rb3 90.58(14) . 4_566 ?
Rb3 N12 Rb3 108.00(14) 3_656 4_566 ?
C29 N13 Rb4 163.4(4) . . ?
C29 N13 Rb3 99.7(4) . 3_656 ?
Rb4 N13 Rb3 89.85(13) . 3_656 ?
C31 N15 Rb4 95.6(4) . . ?
C31 N15 Rb3 96.6(4) . 3_666 ?
Rb4 N15 Rb3 154.98(18) . 3_666 ?
C31 N15 Rb4 102.8(4) . 3_666 ?
Rb4 N15 Rb4 106.14(14) . 3_666 ?
Rb3 N15 Rb4 92.32(12) 3_666 3_666 ?
N9 C17 C23 121.4(5) . . ?
N9 C17 C18 115.6(4) . . ?
C23 C17 C18 123.0(5) . . ?
N10 C18 C22 121.5(5) . . ?
N10 C18 C17 115.3(4) . . ?
C22 C18 C17 123.3(5) . . ?
N10 C19 C20 122.9(5) . . ?
N10 C19 H19 118.5 . . ?
C20 C19 H19 118.5 . . ?
C19 C20 C21 119.4(5) . . ?
C19 C20 H20 120.3 . . ?
C21 C20 H20 120.3 . . ?
C22 C21 C20 118.5(5) . . ?
C22 C21 H21 120.7 . . ?
C20 C21 H21 120.7 . . ?
C21 C22 C18 120.1(5) . . ?
C21 C22 H22 120.0 . . ?
C18 C22 H22 120.0 . . ?
C24 C23 C17 119.9(5) . . ?
C24 C23 H23 120.0 . . ?
C17 C23 H23 120.0 . . ?
C23 C24 C25 118.6(5) . . ?
C23 C24 H24 120.7 . . ?
C25 C24 H24 120.7 . . ?
C26 C25 C24 119.6(5) . . ?
C26 C25 H25 120.2 . . ?
C24 C25 H25 120.2 . . ?
N9 C26 C25 123.2(5) . . ?
N9 C26 H26 118.4 . . ?
C25 C26 H26 118.4 . . ?
N14 C30 W2 178.2(5) . . ?
N14 C30 Rb4 54.3(3) . . ?
W2 C30 Rb4 126.5(2) . . ?
N11 C27 W2 176.5(5) . . ?
N11 C27 Rb3 59.9(4) . . ?
W2 C27 Rb3 118.1(2) . . ?
N12 C28 W2 177.4(5) . 3_666 ?
N12 C28 Rb4 61.1(3) . . ?
W2 C28 Rb4 118.33(18) 3_666 . ?
N12 C28 Rb3 64.0(3) . 4_566 ?
W2 C28 Rb3 113.49(18) 3_666 4_566 ?
Rb4 C28 Rb3 79.19(11) . 4_566 ?
N13 C29 W2 176.7(5) . 4_566 ?
N13 C29 Rb3 61.2(4) . 3_656 ?
W2 C29 Rb3 115.5(2) 4_566 3_656 ?
N15 C31 W2 177.9(5) . 3_666 ?
N15 C31 Rb4 65.5(3) . . ?
W2 C31 Rb4 116.62(18) 3_666 . ?
N15 C31 Rb3 65.1(3) . 3_666 ?
W2 C31 Rb3 112.94(18) 3_666 3_666 ?
Rb4 C31 Rb3 126.24(16) . 3_666 ?
N15 C31 Rb4 59.8(3) . 3_666 ?
W2 C31 Rb4 119.5(2) 3_666 3_666 ?
Rb4 C31 Rb4 91.96(12) . 3_666 ?
Rb3 C31 Rb4 80.89(10) 3_666 3_666 ?
N16 C32 W2 175.8(5) . . ?
Rb4 O6 Rb3 89.42(12) 2_655 2_655 ?
Rb1 O5A Rb2 103.28(19) 4_576 . ?
Rb2 O5B Rb1 105.3(4) . 4_576 ?

loop_
_geom_bond_atom_site_label_1
_geom_bond_atom_site_label_2
_geom_bond_distance
_geom_bond_site_symmetry_2
_geom_bond_publ_flag
W1 C13 2.139(5) 2_545 ?
W1 C16 2.147(5) . ?
W1 C12 2.162(5) 1_545 ?
W1 C14 2.165(5) . ?
W1 C11 2.170(5) . ?
W1 C15 2.173(5) . ?
W1 N1 2.211(4) . ?
W1 N2 2.216(4) . ?
Rb2 O5B 2.829(12) . ?
Rb2 O2 2.871(4) . ?
Rb2 O5A 3.031(7) . ?
Rb2 N4 3.063(5) . ?
Rb2 N5 3.142(5) . ?
Rb2 N6 3.219(5) . ?
Rb2 N3 3.232(5) . ?
Rb2 N4 3.393(5) 2_545 ?
Rb2 N6 3.439(5) 2 ?
Rb2 C13 3.502(5) . ?
Rb2 C12 3.630(5) 2_545 ?
Rb2 C14 3.698(6) 2 ?
Rb1 O1 2.880(4) . ?
Rb1 N5 2.993(5) 4_575 ?
Rb1 N3 3.014(5) . ?
Rb1 O2 3.016(5) . ?
Rb1 O5A 3.027(7) 4_575 ?
Rb1 O1 3.067(5) 3_575 ?
Rb1 N4 3.074(5) . ?
Rb1 O5B 3.142(13) 4_575 ?
Rb1 N7 3.442(5) 1_565 ?
Rb1 C12 3.482(5) . ?
Rb1 C15 3.706(5) 1_565 ?
N1 C10 1.367(6) . ?
N1 C1 1.382(6) . ?
N2 C3 1.357(7) . ?
N2 C2 1.370(7) . ?
N3 C11 1.151(7) . ?
N4 C12 1.151(7) . ?
N5 C13 1.149(7) . ?
N6 C14 1.145(7) . ?
N7 C15 1.147(7) . ?
N8 C16 1.162(7) . ?
C1 C7 1.384(8) . ?
C1 C2 1.449(8) . ?
C2 C6 1.395(7) . ?
C3 C4 1.398(9) . ?
C3 H3 0.9500 . ?
C4 C5 1.370(11) . ?
C4 H4 0.9500 . ?
C5 C6 1.371(10) . ?
C5 H5 0.9500 . ?
C6 H6 0.9500 . ?
C7 C8 1.373(9) . ?
C7 H7 0.9500 . ?
C8 C9 1.384(8) . ?
C8 H8 0.9500 . ?
C9 C10 1.380(7) . ?
C9 H9 0.9500 . ?
C10 H10 0.9500 . ?
W2 C30 2.147(5) . ?
W2 C28 2.147(5) 3_666 ?
W2 C31 2.155(5) 3_666 ?
W2 C27 2.163(5) . ?
W2 C32 2.171(5) . ?
W2 C29 2.172(5) 4_565 ?
W2 N9 2.212(4) . ?
W2 N10 2.230(4) . ?
Rb4 O3 2.897(4) . ?
Rb4 N13 3.007(5) . ?
Rb4 N14 3.035(5) . ?
Rb4 N12 3.077(5) . ?
Rb4 N15 3.203(5) . ?
Rb4 O6 3.252(5) 2_645 ?
Rb4 O4 3.257(6) 4_566 ?
Rb4 N15 3.298(5) 3_666 ?
Rb4 C28 3.465(5) . ?
Rb4 C31 3.503(5) . ?
Rb4 C30 3.561(5) . ?
Rb4 O3 3.567(5) 3_656 ?
Rb3 O4 2.873(6) . ?
Rb3 N11 3.052(5) . ?
Rb3 N13 3.056(5) 3_656 ?
Rb3 O3 3.085(4) . ?
Rb3 N12 3.121(5) 3_656 ?
Rb3 N12 3.179(5) 4_565 ?
Rb3 N15 3.294(5) 3_666 ?
Rb3 C29 3.437(5) 3_656 ?
Rb3 C27 3.461(6) . ?
Rb3 O6 3.501(5) 2_645 ?
Rb3 C28 3.511(5) 4_565 ?
Rb3 C31 3.608(5) 3_666 ?
N9 C26 1.359(6) . ?
N9 C17 1.366(6) . ?
N10 C19 1.358(6) . ?
N10 C18 1.360(6) . ?
N14 C30 1.153(7) . ?
N11 C27 1.149(8) . ?
N12 C28 1.154(7) . ?
N13 C29 1.138(7) . ?
N15 C31 1.141(7) . ?
N16 C32 1.146(7) . ?
C17 C23 1.392(7) . ?
C17 C18 1.452(7) . ?
C18 C22 1.396(7) . ?
C19 C20 1.379(7) . ?
C19 H19 0.9500 . ?
C20 C21 1.383(8) . ?
C20 H20 0.9500 . ?
C21 C22 1.377(8) . ?
C21 H21 0.9500 . ?
C22 H22 0.9500 . ?
C23 C24 1.379(8) . ?
C23 H23 0.9500 . ?
C24 C25 1.380(8) . ?
C24 H24 0.9500 . ?
C25 C26 1.366(8) . ?
C25 H25 0.9500 . ?
C26 H26 0.9500 . ?

loop_
_geom_hbond_atom_site_label_D
_geom_hbond_atom_site_label_H
_geom_hbond_atom_site_label_A
_geom_hbond_distance_DH
_geom_hbond_distance_HA
_geom_hbond_distance_DA
_geom_hbond_angle_DHA
_geom_hbond_site_symmetry_A
_geom_hbond_publ_flag
C4 H4 O7 0.95 2.56 3.342(7) 140.3 1_545 y
C4 H4 O5A 0.95 2.58 3.333(10) 136.3 1_545 y
C6 H6 N11 0.95 2.58 3.277(8) 130.8 . y
C9 H9 N16 0.95 2.50 3.403(7) 159.0 4_575 y
C22 H22 N3 0.95 2.58 3.425(7) 148.5 . y
C4 H4 O7 0.95 2.56 3.342(7) 140.3 1_545 y
C4 H4 O5A 0.95 2.58 3.333(10) 136.3 1_545 y
C6 H6 N11 0.95 2.58 3.277(8) 130.8 . y
C9 H9 N16 0.95 2.50 3.403(7) 159.0 4_575 y
C22 H22 N3 0.95 2.58 3.425(7) 148.5 . y

loop_
_geom_torsion_atom_site_label_1
_geom_torsion_atom_site_label_2
_geom_torsion_atom_site_label_3
_geom_torsion_atom_site_label_4
_geom_torsion
_geom_torsion_site_symmetry_1
_geom_torsion_site_symmetry_2
_geom_torsion_site_symmetry_3
_geom_torsion_site_symmetry_4
_geom_torsion_publ_flag
C10 N1 C1 C7 -2.8(7) . . . . ?
W1 N1 C1 C7 171.6(4) . . . . ?
C10 N1 C1 C2 173.7(4) . . . . ?
W1 N1 C1 C2 -11.9(5) . . . . ?
C3 N2 C2 C6 3.0(7) . . . . ?
W1 N2 C2 C6 -171.0(4) . . . . ?
C3 N2 C2 C1 -174.4(4) . . . . ?
W1 N2 C2 C1 11.7(6) . . . . ?
N1 C1 C2 N2 0.1(6) . . . . ?
C7 C1 C2 N2 176.5(5) . . . . ?
N1 C1 C2 C6 -177.2(5) . . . . ?
C7 C1 C2 C6 -0.8(8) . . . . ?
C2 N2 C3 C4 -1.3(8) . . . . ?
W1 N2 C3 C4 172.2(4) . . . . ?
N2 C3 C4 C5 -1.3(9) . . . . ?
C3 C4 C5 C6 2.2(9) . . . . ?
C4 C5 C6 C2 -0.5(9) . . . . ?
N2 C2 C6 C5 -2.1(8) . . . . ?
C1 C2 C6 C5 175.1(5) . . . . ?
N1 C1 C7 C8 0.8(8) . . . . ?
C2 C1 C7 C8 -175.3(5) . . . . ?
C1 C7 C8 C9 1.6(8) . . . . ?
C7 C8 C9 C10 -2.0(8) . . . . ?
C1 N1 C10 C9 2.4(7) . . . . ?
W1 N1 C10 C9 -171.5(4) . . . . ?
C8 C9 C10 N1 -0.1(8) . . . . ?
Rb2 N4 C12 Rb1 105.9(9) . . . . ?
Rb2 N4 C12 Rb1 -125.4(2) 2 . . . ?
Rb2 N4 C12 Rb2 -128.7(9) . . . 2 ?
Rb1 N4 C12 Rb2 125.4(2) . . . 2 ?
Rb1 N5 C13 Rb2 -112.5(5) 4_576 . . . ?
Rb2 N6 C14 Rb2 -100.8(3) . . . 2_545 ?
C26 N9 C17 C23 0.1(7) . . . . ?
W2 N9 C17 C23 -175.4(4) . . . . ?
C26 N9 C17 C18 -178.5(4) . . . . ?
W2 N9 C17 C18 6.0(5) . . . . ?
C19 N10 C18 C22 -3.4(7) . . . . ?
W2 N10 C18 C22 171.1(4) . . . . ?
C19 N10 C18 C17 176.1(4) . . . . ?
W2 N10 C18 C17 -9.5(5) . . . . ?
N9 C17 C18 N10 2.3(6) . . . . ?
C23 C17 C18 N10 -176.3(5) . . . . ?
N9 C17 C18 C22 -178.2(4) . . . . ?
C23 C17 C18 C22 3.2(7) . . . . ?
C18 N10 C19 C20 2.1(7) . . . . ?
W2 N10 C19 C20 -172.0(4) . . . . ?
N10 C19 C20 C21 1.1(8) . . . . ?
C19 C20 C21 C22 -2.8(8) . . . . ?
C20 C21 C22 C18 1.5(8) . . . . ?
N10 C18 C22 C21 1.6(7) . . . . ?
C17 C18 C22 C21 -177.8(5) . . . . ?
N9 C17 C23 C24 0.9(8) . . . . ?
C18 C17 C23 C24 179.4(5) . . . . ?
C17 C23 C24 C25 -1.4(8) . . . . ?
C23 C24 C25 C26 1.1(8) . . . . ?
C17 N9 C26 C25 -0.5(7) . . . . ?
W2 N9 C26 C25 174.7(4) . . . . ?
C24 C25 C26 N9 -0.1(8) . . . . ?
Rb3 N12 C28 Rb4 104.3(9) 3_656 . . . ?
Rb3 N12 C28 Rb4 -91.8(2) 4_566 . . . ?
Rb4 N12 C28 Rb3 91.8(2) . . . 4_566 ?
Rb3 N12 C28 Rb3 -163.8(10) 3_656 . . 4_566 ?
Rb4 N13 C29 Rb3 -124.5(16) . . . 3_656 ?
Rb3 N15 C31 Rb4 158.1(2) 3_666 . . . ?
Rb4 N15 C31 Rb4 -108.0(2) 3_666 . . . ?
Rb4 N15 C31 Rb3 -158.1(2) . . . 3_666 ?
Rb4 N15 C31 Rb3 93.9(2) 3_666 . . 3_666 ?
Rb4 N15 C31 Rb4 108.0(2) . . . 3_666 ?
Rb3 N15 C31 Rb4 -93.9(2) 3_666 . . 3_666 ?
